data_7221476
loop_
_publ_author_name
'Fuchs, J.'
'Guevara, H.'

_publ_section_title
;
 Struktur und Eigenschaften des Kaliumhydrogendiarsenit Hemihydrats, K H
 As2 O4 (H2 O)0.5
;
_journal_name_full
;
Zeitschrift fuer Naturforschung, Teil B. Anorganische Chemie, Organische 
Chemie (33,1978-41,1986)
;
_journal_page_first 1344
_journal_page_last 1348
_journal_volume 35
_journal_year 1980
_chemical_formula_sum 'As2 H2 K O4.5'
_chemical_name_systematic 'K H As2 O4 (H2 O)0.5'
_space_group_IT_number 87
_symmetry_space_group_name_Hall '-I 4'
_symmetry_space_group_name_H-M 'I 4/m'
_cell_angle_alpha 90
_cell_angle_beta 90
_cell_angle_gamma 90
_cell_formula_units_Z 8
_cell_length_a 14.48
_cell_length_b 14.48
_cell_length_c 5.25
_cell_volume 1100.770
_citation_journal_id_ASTM ZNBAD2
_cod_data_source_file Fuchs_ZNBAD2_1980_95.cif
_cod_data_source_block H2As2K1O4.5
_cod_original_cell_volume 1100.77
_cod_original_formula_sum 'H2 As2 K1 O4.5'
_cod_database_code 7221476

loop_
_symmetry_equiv_pos_as_xyz
x,y,z
-y,x,z
-x,-y,z
y,-x,z
-x,-y,-z
y,-x,-z
x,y,-z
-y,x,-z
x+1/2,y+1/2,z+1/2
-y+1/2,x+1/2,z+1/2
-x+1/2,-y+1/2,z+1/2
y+1/2,-x+1/2,z+1/2
-x+1/2,-y+1/2,-z+1/2
y+1/2,-x+1/2,-z+1/2
x+1/2,y+1/2,-z+1/2
-y+1/2,x+1/2,-z+1/2

loop_
_atom_site_label
_atom_site_type_symbol
_atom_site_fract_x
_atom_site_fract_y
_atom_site_fract_z
_atom_site_occupancy
_atom_site_U_iso_or_equiv
O1 O-2 0.1221 0.3064 0.5 1 0.0
O2 O-2 -0.1731 0.205 0 1 0.0
K1 K+1 0.1352 0.3562 0 1 0.0
O3 O-2 -0.0193 0.2439 0.2473 1 0.0
As1 As+3 0.0588 0.2088 0.5 1 0.0
O4 O-2 0.262 0.469 0.5 0.5 0.0
As2 As+3 -0.0593 0.1711 0 1 0.0
